data_2234838
loop_
_publ_author_name
'Lipp, Christian'
'Strobel, Sabine'
'Lissner, Falk'
'Niewa, Rainer'

_publ_section_title
;
 Garnet-type Mn~3~Cr~2~(GeO~4~)~3~
;
_journal_coeditor_code WM2621
_journal_issue 5
_journal_name_full 'Acta Crystallographica Section E'
_journal_page_first i35
_journal_paper_doi 10.1107/S1600536812016832
_journal_volume 68
_journal_year 2012
_chemical_formula_iupac 'Mn3 Cr2 (Ge O4)3'
_chemical_formula_moiety 'Cr2 Ge3 Mn3 O12'
_chemical_formula_structural '(Mn 2+)3  (Cr 3+)2 (GeO4)3'
_chemical_formula_sum 'Cr2 Ge3 Mn3 O12'
_chemical_formula_weight 678.59
_chemical_name_common 'trimanganese(II) dichromium(III) tris(germanate)'
_chemical_name_systematic
;
Trimanganese(II) dichromium(III) tris[orthogermanate(IV)]
;
_space_group_IT_number 230
_symmetry_cell_setting cubic
_symmetry_space_group_name_Hall '-I 4bd 2c 3'
_symmetry_space_group_name_H-M 'I a -3 d'
_atom_sites_solution_primary direct
_atom_sites_solution_secondary difmap
_audit_creation_method SHELXL-97
_cell_angle_alpha 90.00
_cell_angle_beta 90.00
_cell_angle_gamma 90.00
_cell_formula_units_Z 8
_cell_length_a 12.0001(3)
_cell_length_b 12.0001(3)
_cell_length_c 12.0001(3)
_cell_measurement_reflns_used 6052
_cell_measurement_temperature 293(2)
_cell_measurement_theta_max 40.25
_cell_measurement_theta_min 0.41
_cell_volume 1728.04(7)
_computing_cell_refinement 'SCALEPACK (Otwinowski & Minor, 1997)'
_computing_data_collection 'COLLECT (Nonius, 1998)'
_computing_data_reduction 'DENZO and SCALEPACK (Otwinowski & Minor, 1997)'
_computing_molecular_graphics 'DIAMOND (Brandenburg & Putz, 2012)'
_computing_publication_material 'publCIF (Westrip, 2010)'
_computing_structure_refinement 'SHELXL97 (Sheldrick, 2008)'
_computing_structure_solution 'SHELXS97 (Sheldrick, 2008)'
_diffrn_ambient_temperature 293(2)
_diffrn_measured_fraction_theta_full 0.996
_diffrn_measured_fraction_theta_max 0.996
_diffrn_measurement_device_type 'Nonius KappaCCD'
_diffrn_measurement_method '\w scans'
_diffrn_radiation_monochromator graphite
_diffrn_radiation_source 'fine-focus sealed tube'
_diffrn_radiation_type MoK\a
_diffrn_radiation_wavelength 0.71073
_diffrn_reflns_av_R_equivalents 0.0842
_diffrn_reflns_av_sigmaI/netI 0.0234
_diffrn_reflns_limit_h_max 16
_diffrn_reflns_limit_h_min -18
_diffrn_reflns_limit_k_max 15
_diffrn_reflns_limit_k_min -18
_diffrn_reflns_limit_l_max 15
_diffrn_reflns_limit_l_min -17
_diffrn_reflns_number 7635
_diffrn_reflns_theta_full 33.10
_diffrn_reflns_theta_max 33.10
_diffrn_reflns_theta_min 4.16
_diffrn_standards_number 0
_exptl_absorpt_coefficient_mu 17.013
_exptl_absorpt_correction_T_max 0.2007
_exptl_absorpt_correction_T_min 0.0625
_exptl_absorpt_correction_type numerical
_exptl_absorpt_process_details '(<i>HABITUS</i>; Herrendorf & B\"arnighausen, 1997)'
_exptl_crystal_colour 'dark green'
_exptl_crystal_density_diffrn 5.217
_exptl_crystal_density_method 'not measured'
_exptl_crystal_description 'truncated rhombic dodecahedron'
_exptl_crystal_F_000 2520
_exptl_crystal_size_max 0.1753
_exptl_crystal_size_mid 0.1492
_exptl_crystal_size_min 0.0944
_refine_diff_density_max 0.632
_refine_diff_density_min -0.717
_refine_ls_extinction_coef 0.0031(2)
_refine_ls_extinction_expression Fc^*^=kFc[1+0.001xFc^2^\l^3^/sin(2\q)]^-1/4^
_refine_ls_extinction_method 'SHELXL97 (Sheldrick, 2008)'
_refine_ls_goodness_of_fit_ref 1.257
_refine_ls_matrix_type full
_refine_ls_number_parameters 18
_refine_ls_number_reflns 277
_refine_ls_number_restraints 0
_refine_ls_restrained_S_all 1.257
_refine_ls_R_factor_all 0.0260
_refine_ls_R_factor_gt 0.0251
_refine_ls_shift/su_max 0.000
_refine_ls_shift/su_mean 0.000
_refine_ls_structure_factor_coef Fsqd
_refine_ls_weighting_details 'calc w=1/[\s^2^(Fo^2^)+(0.0115P)^2^+25.1758P] where P=(Fo^2^+2Fc^2^)/3'
_refine_ls_weighting_scheme calc
_refine_ls_wR_factor_gt 0.0677
_refine_ls_wR_factor_ref 0.0681
_reflns_number_gt 265
_reflns_number_total 277
_reflns_threshold_expression I>2sigma(I)
_cod_data_source_file wm2621.cif
_cod_data_source_block i
_cod_database_code 2234838

loop_
_symmetry_equiv_pos_as_xyz
'x, y, z'
'x+1/2, -y+1/2, -z'
'-x+1/2, -y, z+1/2'
'-x, y+1/2, -z+1/2'
'-y+1/4, x+3/4, z+1/4'
'y+3/4, x+1/4, -z+1/4'
'y+1/4, -x+1/4, z+3/4'
'-y+3/4, -x+3/4, -z+3/4'
'y, z, x'
'-y+1/2, -z, x+1/2'
'y+1/2, -z+1/2, -x'
'-y, z+1/2, -x+1/2'
'-z+1/4, y+3/4, x+1/4'
'-z+3/4, -y+3/4, -x+3/4'
'z+1/4, -y+1/4, x+3/4'
'z+3/4, y+1/4, -x+1/4'
'z, x, y'
'-z, x+1/2, -y+1/2'
'-z+1/2, -x, y+1/2'
'z+1/2, -x+1/2, -y'
'-x+3/4, -z+3/4, -y+3/4'
'-x+1/4, z+3/4, y+1/4'
'x+1/4, -z+1/4, y+3/4'
'x+3/4, z+1/4, -y+1/4'
'x+1/2, y+1/2, z+1/2'
'x+1, -y+1, -z+1/2'
'-x+1, -y+1/2, z+1'
'-x+1/2, y+1, -z+1'
'-y+3/4, x+5/4, z+3/4'
'y+5/4, x+3/4, -z+3/4'
'y+3/4, -x+3/4, z+5/4'
'-y+5/4, -x+5/4, -z+5/4'
'y+1/2, z+1/2, x+1/2'
'-y+1, -z+1/2, x+1'
'y+1, -z+1, -x+1/2'
'-y+1/2, z+1, -x+1'
'-z+3/4, y+5/4, x+3/4'
'-z+5/4, -y+5/4, -x+5/4'
'z+3/4, -y+3/4, x+5/4'
'z+5/4, y+3/4, -x+3/4'
'z+1/2, x+1/2, y+1/2'
'-z+1/2, x+1, -y+1'
'-z+1, -x+1/2, y+1'
'z+1, -x+1, -y+1/2'
'-x+5/4, -z+5/4, -y+5/4'
'-x+3/4, z+5/4, y+3/4'
'x+3/4, -z+3/4, y+5/4'
'x+5/4, z+3/4, -y+3/4'
'-x, -y, -z'
'-x-1/2, y-1/2, z'
'x-1/2, y, -z-1/2'
'x, -y-1/2, z-1/2'
'y-1/4, -x-3/4, -z-1/4'
'-y-3/4, -x-1/4, z-1/4'
'-y-1/4, x-1/4, -z-3/4'
'y-3/4, x-3/4, z-3/4'
'-y, -z, -x'
'y-1/2, z, -x-1/2'
'-y-1/2, z-1/2, x'
'y, -z-1/2, x-1/2'
'z-1/4, -y-3/4, -x-1/4'
'z-3/4, y-3/4, x-3/4'
'-z-1/4, y-1/4, -x-3/4'
'-z-3/4, -y-1/4, x-1/4'
'-z, -x, -y'
'z, -x-1/2, y-1/2'
'z-1/2, x, -y-1/2'
'-z-1/2, x-1/2, y'
'x-3/4, z-3/4, y-3/4'
'x-1/4, -z-3/4, -y-1/4'
'-x-1/4, z-1/4, -y-3/4'
'-x-3/4, -z-1/4, y-1/4'
'-x+1/2, -y+1/2, -z+1/2'
'-x, y, z+1/2'
'x, y+1/2, -z'
'x+1/2, -y, z'
'y+1/4, -x-1/4, -z+1/4'
'-y-1/4, -x+1/4, z+1/4'
'-y+1/4, x+1/4, -z-1/4'
'y-1/4, x-1/4, z-1/4'
'-y+1/2, -z+1/2, -x+1/2'
'y, z+1/2, -x'
'-y, z, x+1/2'
'y+1/2, -z, x'
'z+1/4, -y-1/4, -x+1/4'
'z-1/4, y-1/4, x-1/4'
'-z+1/4, y+1/4, -x-1/4'
'-z-1/4, -y+1/4, x+1/4'
'-z+1/2, -x+1/2, -y+1/2'
'z+1/2, -x, y'
'z, x+1/2, -y'
'-z, x, y+1/2'
'x-1/4, z-1/4, y-1/4'
'x+1/4, -z-1/4, -y+1/4'
'-x+1/4, z+1/4, -y-1/4'
'-x-1/4, -z+1/4, y+1/4'

loop_
_atom_site_type_symbol
_atom_site_label
_atom_site_fract_x
_atom_site_fract_y
_atom_site_fract_z
_atom_site_U_iso_or_equiv
_atom_site_adp_type
_atom_site_calc_flag
_atom_site_refinement_flags
_atom_site_occupancy
_atom_site_symmetry_multiplicity
Mn Mn 0.1250 0.0000 0.2500 0.0080(3) Uani d S 1 4
Cr Cr 0.0000 0.0000 0.0000 0.0023(3) Uani d S 1 6
Ge Ge 0.3750 0.0000 0.2500 0.0045(2) Uani d S 1 4
O O 0.03061(17) 0.05245(18) 0.65268(17) 0.0065(4) Uani d . 1 1

loop_
_atom_site_aniso_label
_atom_site_aniso_U_11
_atom_site_aniso_U_22
_atom_site_aniso_U_33
_atom_site_aniso_U_12
_atom_site_aniso_U_13
_atom_site_aniso_U_23
Mn 0.0039(4) 0.0100(3) 0.0100(3) 0.000 0.000 0.0019(3)
Cr 0.0023(3) 0.0023(3) 0.0023(3) 0.00006(17) 0.00006(17) 0.00006(17)
Ge 0.0036(3) 0.0050(3) 0.0050(3) 0.000 0.000 0.000
O 0.0068(9) 0.0082(9) 0.0044(8) 0.0016(7) -0.0018(7) -0.0006(7)

loop_
_atom_type_symbol
_atom_type_description
_atom_type_scat_dispersion_real
_atom_type_scat_dispersion_imag
_atom_type_scat_source
Mn Mn 0.3368 0.7283 'International Tables Vol C Tables 4.2.6.8 and 6.1.1.4'
Cr Cr 0.3209 0.6236 'International Tables Vol C Tables 4.2.6.8 and 6.1.1.4'
Ge Ge 0.1547 1.8001 'International Tables Vol C Tables 4.2.6.8 and 6.1.1.4'
O O 0.0106 0.0060 'International Tables Vol C Tables 4.2.6.8 and 6.1.1.4'

loop_
_geom_angle_atom_site_label_1
_geom_angle_atom_site_label_2
_geom_angle_atom_site_label_3
_geom_angle_site_symmetry_1
_geom_angle_site_symmetry_3
_geom_angle
O Mn O 94_565 74_554 112.61(10)
O Mn O 94_565 69_656 70.78(10)
O Mn O 74_554 69_656 160.86(10)
O Mn O 94_565 49_556 160.86(10)
O Mn O 74_554 49_556 70.78(10)
O Mn O 69_656 49_556 112.61(10)
O Mn O 94_565 67_556 94.58(6)
O Mn O 74_554 67_556 124.69(4)
O Mn O 69_656 67_556 72.34(8)
O Mn O 49_556 67_556 69.78(10)
O Mn O 94_565 63_656 124.69(4)
O Mn O 74_554 63_656 94.58(6)
O Mn O 69_656 63_656 69.78(10)
O Mn O 49_556 63_656 72.34(8)
O Mn O 67_556 63_656 108.41(10)
O Mn O 94_565 88_655 69.78(10)
O Mn O 74_554 88_655 72.34(8)
O Mn O 69_656 88_655 124.69(4)
O Mn O 49_556 88_655 94.58(6)
O Mn O 67_556 88_655 73.85(10)
O Mn O 63_656 88_655 164.23(10)
O Mn O 94_565 90_455 72.34(8)
O Mn O 74_554 90_455 69.78(10)
O Mn O 69_656 90_455 94.58(6)
O Mn O 49_556 90_455 124.69(4)
O Mn O 67_556 90_455 164.23(10)
O Mn O 63_656 90_455 73.85(10)
O Mn O 88_655 90_455 108.41(10)
O Mn Ge 94_565 . 35.39(5)
O Mn Ge 74_554 . 144.61(5)
O Mn Ge 69_656 . 35.39(5)
O Mn Ge 49_556 . 144.61(5)
O Mn Ge 67_556 . 82.12(5)
O Mn Ge 63_656 . 97.88(5)
O Mn Ge 88_655 . 97.88(5)
O Mn Ge 90_455 . 82.12(5)
O Mn Ge 94_565 51_556 144.61(5)
O Mn Ge 74_554 51_556 35.39(5)
O Mn Ge 69_656 51_556 144.61(5)
O Mn Ge 49_556 51_556 35.39(5)
O Mn Ge 67_556 51_556 97.88(5)
O Mn Ge 63_656 51_556 82.12(5)
O Mn Ge 88_655 51_556 82.12(5)
O Mn Ge 90_455 51_556 97.88(5)
O Cr O 90_455 42_544 180.00(17)
O Cr O 90_455 26_445 93.67(8)
O Cr O 42_544 26_445 86.33(8)
O Cr O 90_455 34_454 93.67(8)
O Cr O 42_544 34_454 86.33(8)
O Cr O 26_445 34_454 86.33(8)
O Cr O 90_455 82_545 86.33(8)
O Cr O 42_544 82_545 93.67(8)
O Cr O 26_445 82_545 93.67(8)
O Cr O 34_454 82_545 180.00(17)
O Cr O 90_455 74_554 86.33(8)
O Cr O 42_544 74_554 93.67(8)
O Cr O 26_445 74_554 180.00(17)
O Cr O 34_454 74_554 93.67(8)
O Cr O 82_545 74_554 86.33(8)
O Ge O 28_545 69_656 114.93(7)
O Ge O 28_545 94_565 114.93(7)
O Ge O 69_656 94_565 99.02(14)
O Ge O 28_545 3_554 99.02(14)
O Ge O 69_656 3_554 114.93(7)
O Ge O 94_565 3_554 114.93(7)
O Ge Mn 28_545 . 130.49(7)
O Ge Mn 69_656 . 49.51(7)
O Ge Mn 94_565 . 49.51(7)
O Ge Mn 3_554 . 130.49(7)
O Ge Mn 28_545 51_656 49.51(7)
O Ge Mn 69_656 51_656 130.49(7)
O Ge Mn 94_565 51_656 130.49(7)
O Ge Mn 3_554 51_656 49.51(7)
Ge O Cr 3 26_445 128.90(11)
Ge O Mn 3 49_556 95.10(9)
Cr O Mn 26_445 49_556 103.54(9)
Ge O Mn 3 83 122.92(10)
Cr O Mn 26_445 83 99.02(8)
Mn O Mn 49_556 83 102.43(8)

loop_
_geom_bond_atom_site_label_1
_geom_bond_atom_site_label_2
_geom_bond_site_symmetry_2
_geom_bond_distance
Mn O 94_565 2.291(2)
Mn O 74_554 2.291(2)
Mn O 69_656 2.291(2)
Mn O 49_556 2.291(2)
Mn O 67_556 2.422(2)
Mn O 63_656 2.422(2)
Mn O 88_655 2.422(2)
Mn O 90_455 2.422(2)
Cr O 90_455 1.972(2)
Cr O 42_544 1.972(2)
Cr O 26_445 1.972(2)
Cr O 34_454 1.972(2)
Cr O 82_545 1.972(2)
Cr O 74_554 1.972(2)
Ge O 28_545 1.744(2)
Ge O 69_656 1.744(2)
Ge O 94_565 1.744(2)
Ge O 3_554 1.744(2)
O Ge 3 1.744(2)
O Cr 26_445 1.972(2)
O Mn 49_556 2.291(2)
O Mn 83 2.422(2)
